data_4060987
loop_
_publ_author_name
'Mac\'ias, Ram\'on'
'Fehlner, Thomas P.'
'Beatty, Alicia M.'
'Noll, Bruce'

_publ_section_title
;
 Heterobimetallic Metallaborane Chemistry: Synthesis and Characterization
 of a "Lightly Stabilized" Molybdairidahexaborane, [{Cp*Ir}{(CO)3(THF)Mo}B4H8],
 and Its Direct Conversion to [{Cp*Ir}{(CO)3(L)Mo}B4H8]
 (L = CO, PPh3, NCPh, CNBu, NH3, PPh3CHC(O)OMe)
;
_journal_coden_ASTM ORGND7
_journal_issue 25
_journal_name_full Organometallics
_journal_page_first 5994
_journal_page_last 6001
_journal_paper_doi 10.1021/om049308f
_journal_volume 23
_journal_year 2004
_chemical_formula_moiety 'C18 H32 B4 Ir Mo N O3'
_chemical_formula_sum 'C18 H32 B4 Ir Mo N O3'
_chemical_formula_weight 641.83
_space_group_IT_number 61
_space_group_name_Hall '-P 2ac 2ab'
_space_group_name_H-M_alt 'P b c a'
_symmetry_cell_setting orthorhombic
_symmetry_Int_Tables_number 61
_symmetry_space_group_name_Hall '-P 2ac 2ab'
_symmetry_space_group_name_H-M 'P b c a'
_cell_angle_alpha 90.00
_cell_angle_beta 90.00
_cell_angle_gamma 90.00
_cell_formula_units_Z 8
_cell_length_a 13.7651(3)
_cell_length_b 13.8575(3)
_cell_length_c 24.5446(5)
_cell_measurement_temperature 100(2)
_cell_volume 4681.88(17)
_diffrn_ambient_temperature 100(2)
_exptl_crystal_density_diffrn 1.821
_cod_database_code 4060987

loop_
_symmetry_equiv_pos_as_xyz
'x, y, z'
'-x+1/2, -y, z+1/2'
'-x, y+1/2, -z+1/2'
'x+1/2, -y+1/2, -z'
'-x, -y, -z'
'x-1/2, y, -z-1/2'
'x, -y-1/2, z-1/2'
'-x-1/2, y-1/2, z'

loop_
_atom_site_label
_atom_site_type_symbol
_atom_site_fract_x
_atom_site_fract_y
_atom_site_fract_z
_atom_site_U_iso_or_equiv
_atom_site_adp_type
_atom_site_occupancy
_atom_site_symmetry_multiplicity
_atom_site_calc_flag
_atom_site_refinement_flags
_atom_site_disorder_assembly
_atom_site_disorder_group
Ir1 Ir 0.161469(7) 0.080782(6) 0.663396(3) 0.01325(3) Uani 1 1 d . . .
Mo2 Mo 0.046060(18) 0.193965(18) 0.590780(9) 0.02265(5) Uani 1 1 d . A .
B1 B 0.2092(3) 0.2152(2) 0.62994(15) 0.0271(7) Uani 1 1 d . . .
B2 B 0.2172(3) 0.2022(2) 0.70423(15) 0.0302(7) Uani 1 1 d . . .
B3 B 0.1039(3) 0.1553(2) 0.73118(13) 0.0256(7) Uani 1 1 d . . .
B4 B 0.0186(2) 0.1285(2) 0.67516(11) 0.0215(6) Uani 1 1 d . . .
O1 O -0.09707(19) 0.30979(19) 0.66377(8) 0.0431(6) Uani 1 1 d . . .
O2 O -0.11632(17) 0.0443(2) 0.56522(10) 0.0470(6) Uani 1 1 d . . .
O3 O -0.0627(3) 0.3401(3) 0.51419(11) 0.0774(11) Uani 1 1 d . . .
C1 C 0.15621(19) -0.06375(18) 0.62027(10) 0.0172(5) Uani 1 1 d . . .
C2 C 0.25138(19) -0.02330(18) 0.61262(10) 0.0174(5) Uani 1 1 d . . .
C3 C 0.29554(19) -0.01351(18) 0.66519(10) 0.0179(5) Uani 1 1 d . . .
C4 C 0.22781(18) -0.04617(18) 0.70567(9) 0.0152(5) Uani 1 1 d . . .
C5 C 0.14139(19) -0.07778(18) 0.67772(10) 0.0160(5) Uani 1 1 d . . .
C6 C 0.0893(2) -0.0973(2) 0.57617(11) 0.0260(6) Uani 1 1 d . . .
H6A H 0.1049 -0.1641 0.5665 0.039 Uiso 1 1 calc R . .
H6B H 0.0971 -0.0560 0.5441 0.039 Uiso 1 1 calc R . .
H6C H 0.0220 -0.0937 0.5890 0.039 Uiso 1 1 calc R . .
C7 C 0.3012(2) -0.0065(2) 0.55935(11) 0.0263(6) Uani 1 1 d . . .
H7A H 0.3370 0.0545 0.5608 0.040 Uiso 1 1 calc R . .
H7B H 0.2526 -0.0036 0.5302 0.040 Uiso 1 1 calc R . .
H7C H 0.3465 -0.0596 0.5521 0.040 Uiso 1 1 calc R . .
C8 C 0.3976(2) 0.0201(2) 0.67532(12) 0.0273(6) Uani 1 1 d . . .
H8A H 0.4033 0.0435 0.7129 0.041 Uiso 1 1 calc R . .
H8B H 0.4135 0.0724 0.6500 0.041 Uiso 1 1 calc R . .
H8C H 0.4427 -0.0338 0.6697 0.041 Uiso 1 1 calc R . .
C9 C 0.2473(2) -0.0517(2) 0.76566(10) 0.0215(5) Uani 1 1 d . . .
H9A H 0.2800 -0.1128 0.7741 0.032 Uiso 1 1 calc R . .
H9B H 0.1858 -0.0483 0.7856 0.032 Uiso 1 1 calc R . .
H9C H 0.2890 0.0023 0.7765 0.032 Uiso 1 1 calc R . .
C10 C 0.0549(2) -0.1250(2) 0.70331(11) 0.0240(6) Uani 1 1 d . . .
H10A H -0.0040 -0.1063 0.6834 0.036 Uiso 1 1 calc R . .
H10B H 0.0493 -0.1043 0.7414 0.036 Uiso 1 1 calc R . .
H10C H 0.0625 -0.1952 0.7019 0.036 Uiso 1 1 calc R . .
C11 C -0.0414(2) 0.2622(2) 0.64026(11) 0.0295(7) Uani 1 1 d . . .
C12 C -0.0557(2) 0.1006(3) 0.57321(11) 0.0325(7) Uani 1 1 d . . .
C13 C -0.0203(3) 0.2861(3) 0.54025(13) 0.0482(10) Uani 1 1 d . . .
C14 C 0.1322(3) 0.1645(3) 0.51828(12) 0.0377(8) Uani 1 1 d . . .
N1 N 0.1837(5) 0.1777(5) 0.4799(3) 0.0276(14) Uani 0.556(8) 1 d P A 1
C15 C 0.2007(5) 0.1621(5) 0.4201(2) 0.0272(13) Uani 0.556(8) 1 d P A 1
H15A H 0.2718 0.1603 0.4141 0.033 Uiso 0.556(8) 1 calc PR A 1
H15B H 0.1750 0.0976 0.4106 0.033 Uiso 0.556(8) 1 calc PR A 1
C16 C 0.1643(4) 0.2235(5) 0.3863(2) 0.0411(19) Uani 0.556(8) 1 d P A 1
H16A H 0.1315 0.1837 0.3583 0.049 Uiso 0.556(8) 1 calc PR A 1
H16B H 0.2211 0.2529 0.3679 0.049 Uiso 0.556(8) 1 calc PR A 1
C17 C 0.0981(7) 0.3037(7) 0.3964(3) 0.0362(19) Uani 0.556(8) 1 d P A 1
H17A H 0.0603 0.2891 0.4297 0.043 Uiso 0.556(8) 1 calc PR A 1
H17B H 0.0515 0.3073 0.3657 0.043 Uiso 0.556(8) 1 calc PR A 1
C18 C 0.1450(10) 0.4030(9) 0.4033(6) 0.053(4) Uani 0.556(8) 1 d P A 1
H18A H 0.1788 0.4058 0.4384 0.080 Uiso 0.556(8) 1 calc PR A 1
H18B H 0.0946 0.4530 0.4022 0.080 Uiso 0.556(8) 1 calc PR A 1
H18C H 0.1916 0.4140 0.3738 0.080 Uiso 0.556(8) 1 calc PR A 1
N1A N 0.1585(6) 0.1468(6) 0.4734(3) 0.0192(14) Uani 0.444(8) 1 d P A 2
C15A C 0.2374(6) 0.1982(7) 0.4296(3) 0.0284(18) Uani 0.444(8) 1 d P A 2
H15C H 0.2992 0.2097 0.4492 0.034 Uiso 0.444(8) 1 calc PR A 2
H15D H 0.2509 0.1515 0.4000 0.034 Uiso 0.444(8) 1 calc PR A 2
C16A C 0.2120(6) 0.2731(6) 0.4093(3) 0.035(2) Uani 0.444(8) 1 d P A 2
H16C H 0.2255 0.2638 0.3700 0.042 Uiso 0.444(8) 1 calc PR A 2
H16D H 0.2611 0.3201 0.4220 0.042 Uiso 0.444(8) 1 calc PR A 2
C17B C 0.1201(10) 0.3288(11) 0.4098(6) 0.023(3) Uani 0.289(5) 1 d P A 2
H17C H 0.0858 0.3146 0.4444 0.028 Uiso 0.289(5) 1 calc PR A 2
H17D H 0.0786 0.3049 0.3797 0.028 Uiso 0.289(5) 1 calc PR A 2
C17C C 0.1861(18) 0.3329(15) 0.4282(10) 0.035(5) Uani 0.155(3) 1 d P A 3
C18A C 0.1289(11) 0.4359(10) 0.4044(7) 0.033(3) Uani 0.444(8) 1 d P A 2
H18D H 0.1713 0.4608 0.4333 0.049 Uiso 0.444(8) 1 calc PR A 2
H18E H 0.0645 0.4654 0.4077 0.049 Uiso 0.444(8) 1 calc PR A 2
H18F H 0.1568 0.4518 0.3688 0.049 Uiso 0.444(8) 1 calc PR A 2
H1 H 0.279(2) 0.216(2) 0.6086(13) 0.025(8) Uiso 1 1 d . . .
H1M H 0.155(2) 0.276(2) 0.6096(14) 0.028(9) Uiso 1 1 d . . .
H34 H 0.030(2) 0.189(2) 0.7215(12) 0.026(8) Uiso 1 1 d . . .
H4 H -0.045(2) 0.087(2) 0.6869(14) 0.029(9) Uiso 1 1 d . . .
H2 H 0.283(3) 0.197(2) 0.7294(14) 0.033(9) Uiso 1 1 d . . .
H23 H 0.148(2) 0.234(2) 0.7334(14) 0.033(9) Uiso 1 1 d . . .
H3 H 0.101(3) 0.129(3) 0.7719(14) 0.038(9) Uiso 1 1 d . . .
H12 H 0.229(3) 0.272(3) 0.6731(14) 0.050(11) Uiso 1 1 d . . .

loop_
_atom_site_aniso_label
_atom_site_aniso_U_11
_atom_site_aniso_U_22
_atom_site_aniso_U_33
_atom_site_aniso_U_23
_atom_site_aniso_U_13
_atom_site_aniso_U_12
Ir1 0.01568(5) 0.01282(5) 0.01124(4) -0.00016(3) -0.00058(3) -0.00038(3)
Mo2 0.02641(12) 0.02866(13) 0.01286(9) 0.00260(9) 0.00157(9) 0.01281(10)
B1 0.0280(17) 0.0150(15) 0.0384(18) 0.0048(13) 0.0014(14) 0.0005(12)
B2 0.0331(18) 0.0192(16) 0.0383(19) -0.0077(14) -0.0083(15) -0.0022(14)
B3 0.0337(18) 0.0251(17) 0.0180(14) -0.0033(12) 0.0002(13) 0.0087(14)
B4 0.0254(15) 0.0241(16) 0.0151(12) -0.0007(11) 0.0015(11) 0.0053(13)
O1 0.0467(15) 0.0575(16) 0.0250(11) -0.0111(10) -0.0050(10) 0.0316(13)
O2 0.0276(12) 0.0756(19) 0.0378(13) -0.0204(13) -0.0071(10) 0.0022(13)
O3 0.092(2) 0.101(3) 0.0387(15) 0.0247(16) 0.0054(15) 0.073(2)
C1 0.0230(12) 0.0143(12) 0.0142(11) -0.0014(8) -0.0010(9) 0.0007(9)
C2 0.0206(12) 0.0163(12) 0.0154(11) 0.0015(9) 0.0024(9) 0.0040(10)
C3 0.0178(12) 0.0171(12) 0.0187(11) 0.0022(9) 0.0013(9) 0.0012(9)
C4 0.0190(12) 0.0126(11) 0.0140(10) 0.0005(8) -0.0009(9) -0.0001(9)
C5 0.0192(11) 0.0131(12) 0.0158(10) 0.0001(8) -0.0001(9) -0.0016(9)
C6 0.0347(16) 0.0243(15) 0.0190(12) -0.0054(10) -0.0053(11) -0.0017(12)
C7 0.0318(15) 0.0283(15) 0.0188(12) 0.0049(11) 0.0102(11) 0.0081(12)
C8 0.0198(13) 0.0297(16) 0.0323(15) 0.0044(12) -0.0004(11) -0.0008(12)
C9 0.0301(14) 0.0199(13) 0.0146(11) 0.0014(9) -0.0048(10) -0.0009(11)
C10 0.0249(14) 0.0241(15) 0.0231(13) 0.0014(10) 0.0012(11) -0.0067(11)
C11 0.0350(16) 0.0374(17) 0.0160(12) -0.0034(11) -0.0042(11) 0.0156(13)
C12 0.0274(15) 0.054(2) 0.0159(12) -0.0099(12) -0.0036(11) 0.0168(14)
C13 0.059(2) 0.061(2) 0.0246(15) 0.0105(15) 0.0096(15) 0.039(2)
C14 0.0403(17) 0.052(2) 0.0212(14) 0.0119(13) 0.0048(13) 0.0272(16)
N1 0.028(3) 0.037(4) 0.018(3) 0.006(3) 0.002(2) 0.013(3)
C15 0.026(3) 0.036(3) 0.020(3) -0.003(2) 0.012(2) -0.006(3)
C16 0.030(3) 0.065(5) 0.028(3) 0.013(3) -0.006(2) -0.020(3)
C17 0.034(4) 0.053(6) 0.022(3) 0.014(3) 0.001(3) 0.000(4)
C18 0.037(5) 0.078(11) 0.044(5) -0.022(7) -0.016(4) 0.021(6)
N1A 0.018(3) 0.022(4) 0.017(3) -0.003(2) -0.003(2) -0.010(2)
C15A 0.020(4) 0.049(5) 0.015(3) 0.000(3) 0.004(3) 0.001(3)
C16A 0.043(5) 0.032(4) 0.028(4) 0.007(3) 0.019(3) -0.007(3)
C17B 0.021(6) 0.026(7) 0.023(6) 0.000(5) -0.011(5) -0.018(5)
C17C 0.040(12) 0.019(10) 0.047(13) -0.005(9) -0.002(11) -0.007(9)
C18A 0.035(7) 0.034(6) 0.029(4) 0.000(4) -0.003(4) 0.000(4)

loop_
_geom_bond_atom_site_label_1
_geom_bond_atom_site_label_2
_geom_bond_distance
_geom_bond_site_symmetry_2
_geom_bond_publ_flag
Ir1 B4 2.095(3) . ?
Ir1 B2 2.104(3) . ?
Ir1 B3 2.112(3) . ?
Ir1 B1 2.140(3) . ?
Ir1 C4 2.237(2) . ?
Ir1 C5 2.242(2) . ?
Ir1 C3 2.262(3) . ?
Ir1 C1 2.267(2) . ?
Ir1 C2 2.273(2) . ?
Ir1 Mo2 2.8566(2) . ?
Mo2 C11 1.954(3) . ?
Mo2 C12 1.955(4) . ?
Mo2 C13 2.001(3) . ?
Mo2 C14 2.177(3) . ?
Mo2 B4 2.293(3) . ?
Mo2 B1 2.460(4) . ?
Mo2 H1M 1.94(3) . ?
B1 B2 1.836(5) . ?
B1 H1 1.10(3) . ?
B1 H1M 1.24(3) . ?
B1 H12 1.34(4) . ?
B2 B3 1.815(5) . ?
B2 H2 1.10(3) . ?
B2 H23 1.27(3) . ?
B2 H12 1.24(4) . ?
B3 B4 1.846(5) . ?
B3 H34 1.14(3) . ?
B3 H23 1.25(3) . ?
B3 H3 1.07(3) . ?
B4 H34 1.42(3) . ?
B4 H4 1.09(3) . ?
O1 C11 1.164(3) . ?
O2 C12 1.159(4) . ?
O3 C13 1.144(4) . ?
C1 C2 1.437(4) . ?
C1 C5 1.438(3) . ?
C1 C6 1.495(4) . ?
C2 C3 1.433(3) . ?
C2 C7 1.494(4) . ?
C3 C4 1.436(3) . ?
C3 C8 1.501(4) . ?
C4 C5 1.441(3) . ?
C4 C9 1.499(3) . ?
C5 C10 1.497(4) . ?
C6 H6A 0.9800 . ?
C6 H6B 0.9800 . ?
C6 H6C 0.9800 . ?
C7 H7A 0.9800 . ?
C7 H7B 0.9800 . ?
C7 H7C 0.9800 . ?
C8 H8A 0.9800 . ?
C8 H8B 0.9800 . ?
C8 H8C 0.9800 . ?
C9 H9A 0.9800 . ?
C9 H9B 0.9800 . ?
C9 H9C 0.9800 . ?
C10 H10A 0.9800 . ?
C10 H10B 0.9800 . ?
C10 H10C 0.9800 . ?
C14 N1A 1.185(8) . ?
C14 N1 1.192(7) . ?
N1 C15 1.502(9) . ?
C15 C16 1.290(9) . ?
C15 H15A 0.9900 . ?
C15 H15B 0.9900 . ?
C16 C17 1.459(12) . ?
C16 H16A 0.9900 . ?
C16 H16B 0.9900 . ?
C17 C18 1.530(16) . ?
C17 H17A 0.9900 . ?
C17 H17B 0.9900 . ?
C18 H18A 0.9800 . ?
C18 H18B 0.9800 . ?
C18 H18C 0.9800 . ?
N1A C15A 1.686(11) . ?
C15A C16A 1.204(11) . ?
C15A H15C 0.9900 . ?
C15A H15D 0.9900 . ?
C16A C17B 1.482(18) . ?
C16A H16C 0.9900 . ?
C16A H16D 0.9900 . ?
C17B C18A 1.496(18) . ?
C17B H17C 0.9900 . ?
C17B H17D 0.9900 . ?
C18A H18D 0.9800 . ?
C18A H18E 0.9800 . ?
C18A H18F 0.9800 . ?
